data_4034503
loop_
_publ_author_name
'Liu, Xing'
'Dong, Zhi-Bing'

_publ_section_title
;
 Chemoselective Chan-Lam Coupling Reactions between
 Benzimidazoline-2-thiones and Arylboronic Acids.
;
_journal_issue 18
_journal_name_full 'The Journal of organic chemistry'
_journal_page_first 11524
_journal_page_last 11532
_journal_paper_doi 10.1021/acs.joc.9b01370
_journal_volume 84
_journal_year 2019
_chemical_formula_moiety 'C13 H10 N2 S'
_chemical_formula_sum 'C13 H10 N2 S'
_chemical_formula_weight 226.29
_space_group_crystal_system orthorhombic
_space_group_IT_number 60
_space_group_name_Hall '-P 2n 2ab'
_space_group_name_H-M_alt 'P b c n'
_atom_sites_solution_hydrogens mixed
_atom_sites_solution_primary dual
_audit_creation_date 2019-01-17
_audit_creation_method
;
Olex2 1.2
(compiled 2017.03.28 svn.r3405 for OlexSys, GUI svn.r5337)
;
_cell_angle_alpha 90
_cell_angle_beta 90
_cell_angle_gamma 90
_cell_formula_units_Z 8
_cell_length_a 27.438(5)
_cell_length_b 8.4660(16)
_cell_length_c 9.7512(19)
_cell_measurement_reflns_used 3768
_cell_measurement_temperature 296.15(10)
_cell_measurement_theta_max 21.878
_cell_measurement_theta_min 2.518
_cell_volume 2265.1(7)
_computing_cell_refinement 'SAINT v7.68A (Bruker, 2009)'
_computing_data_reduction 'SAINT v7.68A (Bruker, 2009)'
_computing_molecular_graphics 'Olex2 (Dolomanov et al., 2009)'
_computing_publication_material 'Olex2 (Dolomanov et al., 2009)'
_computing_structure_refinement 'ShelXL (Sheldrick, 2015)'
_computing_structure_solution 'ShelXT (Sheldrick, 2015)'
_diffrn_ambient_temperature 296.15(10)
_diffrn_measured_fraction_theta_full 0.994
_diffrn_measured_fraction_theta_max 0.994
_diffrn_measurement_device_type 'CCD area detector'
_diffrn_measurement_method 'phi and omega scans'
_diffrn_radiation_monochromator graphite
_diffrn_radiation_type MoK\a
_diffrn_radiation_wavelength 0.71073
_diffrn_reflns_av_R_equivalents 0.0721
_diffrn_reflns_av_unetI/netI 0.0266
_diffrn_reflns_Laue_measured_fraction_full 0.994
_diffrn_reflns_Laue_measured_fraction_max 0.994
_diffrn_reflns_limit_h_max 32
_diffrn_reflns_limit_h_min -32
_diffrn_reflns_limit_k_max 9
_diffrn_reflns_limit_k_min -10
_diffrn_reflns_limit_l_max 11
_diffrn_reflns_limit_l_min -11
_diffrn_reflns_number 30160
_diffrn_reflns_point_group_measured_fraction_full 0.994
_diffrn_reflns_point_group_measured_fraction_max 0.994
_diffrn_reflns_theta_full 25.216
_diffrn_reflns_theta_max 25.216
_diffrn_reflns_theta_min 1.484
_exptl_absorpt_coefficient_mu 0.257
_exptl_absorpt_correction_T_max 0.7452
_exptl_absorpt_correction_T_min 0.6301
_exptl_absorpt_correction_type multi-scan
_exptl_absorpt_process_details
;
SADABS-2008/1 (Bruker,2008) was used for absorption correction.
wR2(int) was 0.1324 before and 0.0511 after correction.
The Ratio of minimum to maximum transmission is 0.8455.
The \l/2 correction factor is 0.0015.
;
_exptl_crystal_colour colourless
_exptl_crystal_colour_primary colourless
_exptl_crystal_density_diffrn 1.327
_exptl_crystal_description block
_exptl_crystal_F_000 944
_exptl_crystal_size_max 0.34
_exptl_crystal_size_mid 0.25
_exptl_crystal_size_min 0.22
_refine_diff_density_max 0.220
_refine_diff_density_min -0.267
_refine_diff_density_rms 0.046
_refine_ls_extinction_method none
_refine_ls_goodness_of_fit_ref 1.141
_refine_ls_hydrogen_treatment mixed
_refine_ls_matrix_type full
_refine_ls_number_parameters 149
_refine_ls_number_reflns 2039
_refine_ls_number_restraints 0
_refine_ls_restrained_S_all 1.141
_refine_ls_R_factor_all 0.0637
_refine_ls_R_factor_gt 0.0483
_refine_ls_shift/su_max 0.001
_refine_ls_shift/su_mean 0.000
_refine_ls_structure_factor_coef Fsqd
_refine_ls_weighting_details 'w=1/[\s^2^(Fo^2^)+(0.0305P)^2^+1.7682P] where P=(Fo^2^+2Fc^2^)/3'
_refine_ls_weighting_scheme calc
_refine_ls_wR_factor_gt 0.1004
_refine_ls_wR_factor_ref 0.1117
_reflns_Friedel_coverage 0.000
_reflns_number_gt 1654
_reflns_number_total 2039
_reflns_threshold_expression 'I > 2\s(I)'
_cod_data_source_file jo9b01370_si_002.cif
_cod_data_source_block dzb-1
_cod_original_cell_volume 2265.1(8)
_cod_database_code 4034503
_shelx_shelxl_version_number 2018/1
_shelx_space_group_comment
;
The symmetry employed for this shelxl refinement is uniquely defined
by the following loop, which should always be used as a source of
symmetry information in preference to the above space-group names.
They are only intended as comments.
;
_olex2_refinement_description
;
1. Fixed Uiso
 At 1.2 times of:
  All C(H) groups
2.a Aromatic/amide H refined with riding coordinates:
 C4(H4), C5(H5), C6(H6), C7(H7), C9(H9), C10(H10), C11(H11), C12(H12), C13(H13)
;
_olex2_submission_special_instructions 'No special instructions were received'

loop_
_space_group_symop_operation_xyz
'x, y, z'
'-x+1/2, -y+1/2, z+1/2'
'-x, y, -z+1/2'
'x+1/2, -y+1/2, -z'
'-x, -y, -z'
'x-1/2, y-1/2, -z-1/2'
'x, -y, z-1/2'
'-x-1/2, y-1/2, z'

loop_
_atom_site_label
_atom_site_type_symbol
_atom_site_fract_x
_atom_site_fract_y
_atom_site_fract_z
_atom_site_U_iso_or_equiv
_atom_site_adp_type
_atom_site_occupancy
_atom_site_site_symmetry_order
_atom_site_calc_flag
_atom_site_refinement_flags_posn
C1 C 0.62540(8) 0.5066(3) 0.2476(2) 0.0380(5) Uani 1 1 d .
C2 C 0.66969(8) 0.3395(3) 0.3524(2) 0.0353(5) Uani 1 1 d .
C3 C 0.67227(8) 0.3014(3) 0.2134(2) 0.0360(5) Uani 1 1 d .
C4 C 0.69994(9) 0.1781(3) 0.1641(3) 0.0485(6) Uani 1 1 d .
H4 H 0.700922 0.153582 0.071151 0.058 Uiso 1 1 calc R
C5 C 0.72603(10) 0.0931(3) 0.2592(3) 0.0549(7) Uani 1 1 d .
H5 H 0.745131 0.008738 0.230198 0.066 Uiso 1 1 calc R
C6 C 0.72440(9) 0.1309(3) 0.3980(3) 0.0527(7) Uani 1 1 d .
H6 H 0.742964 0.072152 0.459315 0.063 Uiso 1 1 calc R
C7 C 0.69632(9) 0.2519(3) 0.4468(2) 0.0442(6) Uani 1 1 d .
H7 H 0.695086 0.274822 0.540026 0.053 Uiso 1 1 calc R
C8 C 0.57424(9) 0.7482(3) 0.3589(3) 0.0448(6) Uani 1 1 d .
C9 C 0.53642(10) 0.6937(3) 0.4371(3) 0.0593(7) Uani 1 1 d .
H9 H 0.518576 0.606319 0.408563 0.071 Uiso 1 1 calc R
C10 C 0.52476(12) 0.7685(5) 0.5583(3) 0.0779(10) Uani 1 1 d .
H10 H 0.499136 0.731280 0.611717 0.093 Uiso 1 1 calc R
C11 C 0.55064(13) 0.8964(4) 0.5997(4) 0.0775(10) Uani 1 1 d .
H11 H 0.542640 0.946895 0.681394 0.093 Uiso 1 1 calc R
C12 C 0.58818(12) 0.9510(4) 0.5224(4) 0.0722(9) Uani 1 1 d .
H12 H 0.605862 1.038478 0.551596 0.087 Uiso 1 1 calc R
C13 C 0.60025(10) 0.8779(3) 0.4011(3) 0.0571(7) Uani 1 1 d .
H13 H 0.625839 0.916053 0.348030 0.069 Uiso 1 1 calc R
N1 N 0.63979(7) 0.4697(2) 0.37170(18) 0.0395(5) Uani 1 1 d .
N2 N 0.64330(7) 0.4113(2) 0.1487(2) 0.0393(5) Uani 1 1 d .
H2 H 0.6386(8) 0.431(3) 0.063(3) 0.039(7) Uiso 1 1 d .
S1 S 0.58700(3) 0.65952(9) 0.19868(7) 0.0588(3) Uani 1 1 d .

loop_
_atom_site_aniso_label
_atom_site_aniso_U_11
_atom_site_aniso_U_22
_atom_site_aniso_U_33
_atom_site_aniso_U_23
_atom_site_aniso_U_13
_atom_site_aniso_U_12
C1 0.0501(13) 0.0374(12) 0.0264(11) 0.0006(10) 0.0001(10) 0.0000(11)
C2 0.0423(12) 0.0356(12) 0.0280(11) 0.0020(10) -0.0004(9) -0.0016(10)
C3 0.0396(12) 0.0387(12) 0.0298(12) 0.0009(10) 0.0006(9) -0.0013(10)
C4 0.0538(15) 0.0526(15) 0.0390(14) -0.0053(12) 0.0049(11) 0.0068(13)
C5 0.0549(16) 0.0532(16) 0.0565(17) -0.0013(14) 0.0045(13) 0.0155(13)
C6 0.0516(15) 0.0554(17) 0.0511(16) 0.0138(13) -0.0040(12) 0.0097(13)
C7 0.0520(14) 0.0502(15) 0.0304(12) 0.0068(11) -0.0043(11) 0.0030(12)
C8 0.0548(15) 0.0391(13) 0.0406(13) -0.0014(11) -0.0050(11) 0.0111(11)
C9 0.0604(17) 0.0566(17) 0.0608(18) -0.0115(14) -0.0008(14) -0.0076(14)
C10 0.071(2) 0.096(3) 0.067(2) -0.015(2) 0.0179(17) -0.0059(19)
C11 0.081(2) 0.083(2) 0.068(2) -0.0308(19) 0.0051(18) 0.011(2)
C12 0.080(2) 0.0528(18) 0.084(2) -0.0254(17) -0.0094(19) -0.0033(16)
C13 0.0621(18) 0.0504(16) 0.0589(17) -0.0004(14) -0.0013(14) 0.0004(13)
N1 0.0540(12) 0.0403(11) 0.0242(10) 0.0006(8) -0.0021(8) 0.0049(9)
N2 0.0542(12) 0.0442(11) 0.0194(10) -0.0001(9) -0.0038(9) 0.0022(10)
S1 0.0856(5) 0.0558(4) 0.0350(4) 0.0010(3) -0.0095(3) 0.0272(4)

loop_
_atom_type_symbol
_atom_type_description
_atom_type_scat_dispersion_real
_atom_type_scat_dispersion_imag
_atom_type_scat_source
C C 0.0033 0.0016 'International Tables Vol C Tables 4.2.6.8 and 6.1.1.4'
H H 0.0000 0.0000 'International Tables Vol C Tables 4.2.6.8 and 6.1.1.4'
N N 0.0061 0.0033 'International Tables Vol C Tables 4.2.6.8 and 6.1.1.4'
S S 0.1246 0.1234 'International Tables Vol C Tables 4.2.6.8 and 6.1.1.4'

loop_
_geom_angle_atom_site_label_1
_geom_angle_atom_site_label_2
_geom_angle_atom_site_label_3
_geom_angle
N1 C1 N2 114.1(2)
N1 C1 S1 127.87(18)
N2 C1 S1 118.06(17)
C7 C2 C3 119.6(2)
N1 C2 C3 110.22(19)
N1 C2 C7 130.2(2)
C4 C3 C2 122.8(2)
N2 C3 C2 105.06(19)
N2 C3 C4 132.1(2)
C3 C4 H4 121.7
C5 C4 C3 116.6(2)
C5 C4 H4 121.7
C4 C5 H5 119.4
C4 C5 C6 121.3(2)
C6 C5 H5 119.4
C5 C6 H6 119.0
C7 C6 C5 122.0(2)
C7 C6 H6 119.0
C2 C7 H7 121.1
C6 C7 C2 117.7(2)
C6 C7 H7 121.1
C9 C8 C13 119.8(3)
C9 C8 S1 120.0(2)
C13 C8 S1 120.1(2)
C8 C9 H9 120.0
C8 C9 C10 120.0(3)
C10 C9 H9 120.0
C9 C10 H10 120.0
C11 C10 C9 120.0(3)
C11 C10 H10 120.0
C10 C11 H11 119.9
C10 C11 C12 120.2(3)
C12 C11 H11 119.9
C11 C12 H12 119.8
C11 C12 C13 120.5(3)
C13 C12 H12 119.8
C8 C13 C12 119.5(3)
C8 C13 H13 120.3
C12 C13 H13 120.3
C1 N1 C2 104.00(18)
C1 N2 C3 106.65(19)
C1 N2 H2 121.3(16)
C3 N2 H2 131.6(16)
C1 S1 C8 101.18(11)

loop_
_geom_bond_atom_site_label_1
_geom_bond_atom_site_label_2
_geom_bond_distance
C1 N1 1.311(3)
C1 N2 1.350(3)
C1 S1 1.736(2)
C2 C3 1.395(3)
C2 C7 1.390(3)
C2 N1 1.387(3)
C3 C4 1.377(3)
C3 N2 1.377(3)
C4 H4 0.9300
C4 C5 1.375(4)
C5 H5 0.9300
C5 C6 1.391(4)
C6 H6 0.9300
C6 C7 1.367(4)
C7 H7 0.9300
C8 C9 1.368(4)
C8 C13 1.373(4)
C8 S1 1.769(3)
C9 H9 0.9300
C9 C10 1.378(4)
C10 H10 0.9300
C10 C11 1.356(5)
C11 H11 0.9300
C11 C12 1.358(5)
C12 H12 0.9300
C12 C13 1.375(4)
C13 H13 0.9300
N2 H2 0.86(3)
